data_2241732
loop_
_publ_author_name
'Sehimi, Hiba'
'Ch\'erif, Ichraf'
'Zid, Mohamed Faouzi'

_publ_section_title
;
 Crystal structure of bis[4-(dimethylamino)pyridinium]
 aquabis(oxalato)oxidovanadate(IV) dihydrate
;
_journal_coeditor_code WM5298
_journal_issue 7
_journal_name_full 'Acta Crystallographica Section E'
_journal_page_first 1002
_journal_page_last 1005
_journal_paper_doi 10.1107/S2056989016009695
_journal_volume 72
_journal_year 2016
_chemical_formula_iupac '(C7 H11 N2)2 [V (C2 O4)2 O (H2 O)], 2H2 O'
_chemical_formula_moiety '2(C7 H11 N2 +), C4 H2 O10 V 2-, 2(H2 O)'
_chemical_formula_sum 'C18 H28 N4 O12 V'
_chemical_formula_weight 543.38
_chemical_name_systematic
;
Bis[4-(dimethylamino)pyridinium] aquabis(oxalato)oxidovanadate(IV) dihydrate
;
_space_group_crystal_system monoclinic
_space_group_IT_number 15
_space_group_name_Hall '-C 2yc'
_space_group_name_H-M_alt 'C 1 2/c 1'
_symmetry_space_group_name_Hall '-C 2yc'
_symmetry_space_group_name_H-M 'C 1 2/c 1'
_atom_sites_solution_hydrogens mixed
_atom_sites_solution_primary heavy
_atom_sites_solution_secondary difmap
_audit_creation_method SHELXL-2014/7
_cell_angle_alpha 90
_cell_angle_beta 97.197(10)
_cell_angle_gamma 90
_cell_formula_units_Z 4
_cell_length_a 14.682(2)
_cell_length_b 7.689(4)
_cell_length_c 21.280(3)
_cell_measurement_reflns_used 25
_cell_measurement_temperature 298(2)
_cell_measurement_theta_max 15
_cell_measurement_theta_min 10
_cell_volume 2383.4(13)
_computing_cell_refinement
;
CAD-4 EXPRESS (Duisenberg, 1992)
;
_computing_data_collection
;
CAD-4 EXPRESS (Duisenberg, 1992)
;
_computing_data_reduction
;
XCAD4 (Harms & Wocadlo, 1995)
;
_computing_molecular_graphics
;
DIAMOND (Brandenburg, 2006)
;
_computing_publication_material
;
WinGX (Farrugia, 2012) and publCIF (Westrip, 2010)
;
_computing_structure_refinement
;
SHELXL2014 (Sheldrick, 2015)
;
_computing_structure_solution
;
SHELXS97 (Sheldrick, 2008)
;
_diffrn_ambient_temperature 298(2)
_diffrn_measured_fraction_theta_full 1.000
_diffrn_measured_fraction_theta_max 1.000
_diffrn_measurement_device_type 'Enraf--Nonius CAD-4'
_diffrn_measurement_method \w/2\q
_diffrn_radiation_type MoK\a
_diffrn_radiation_wavelength 0.71073
_diffrn_reflns_av_R_equivalents 0.0277
_diffrn_reflns_limit_h_max 5
_diffrn_reflns_limit_h_min -18
_diffrn_reflns_limit_k_max 9
_diffrn_reflns_limit_k_min -1
_diffrn_reflns_limit_l_max 27
_diffrn_reflns_limit_l_min -27
_diffrn_reflns_number 4165
_diffrn_reflns_theta_full 25.242
_diffrn_reflns_theta_max 26.968
_diffrn_reflns_theta_min 2.797
_diffrn_standards_decay_% 1.4
_diffrn_standards_interval_count 120
_diffrn_standards_number 2
_exptl_absorpt_coefficient_mu 0.486
_exptl_absorpt_correction_T_max 0.9079
_exptl_absorpt_correction_T_min 0.8411
_exptl_absorpt_correction_type psi-scan
_exptl_absorpt_process_details
;
(North <i>et al.</i>, 1968)
;
_exptl_crystal_colour Purple
_exptl_crystal_density_diffrn 1.514
_exptl_crystal_description Prism
_exptl_crystal_F_000 1132
_exptl_crystal_size_max 0.46
_exptl_crystal_size_mid 0.28
_exptl_crystal_size_min 0.21
_refine_diff_density_max 0.250
_refine_diff_density_min -0.257
_refine_ls_goodness_of_fit_ref 1.013
_refine_ls_hydrogen_treatment mixed
_refine_ls_matrix_type full
_refine_ls_number_parameters 174
_refine_ls_number_reflns 2599
_refine_ls_number_restraints 4
_refine_ls_restrained_S_all 1.012
_refine_ls_R_factor_all 0.0683
_refine_ls_R_factor_gt 0.0380
_refine_ls_shift/su_max 0.000
_refine_ls_shift/su_mean 0.000
_refine_ls_structure_factor_coef Fsqd
_refine_ls_weighting_details 'w=1/[\s^2^(Fo^2^)+(0.0482P)^2^+1.2556P] where P=(Fo^2^+2Fc^2^)/3'
_refine_ls_weighting_scheme calc
_refine_ls_wR_factor_gt 0.0940
_refine_ls_wR_factor_ref 0.1064
_reflns_number_gt 1850
_reflns_number_total 2599
_reflns_threshold_expression 'I > 2\s(I)'
_cod_data_source_file wm5298sup1.cif
_cod_data_source_block I
_cod_original_cell_volume 2383.3(13)
_cod_database_code 2241732
_shelx_space_group_comment
;
The symmetry employed for this shelxl refinement is uniquely defined
by the following loop, which should always be used as a source of
symmetry information in preference to the above space-group names.
They are only intended as comments.
;

loop_
_space_group_symop_operation_xyz
'x, y, z'
'-x, y, -z+1/2'
'x+1/2, y+1/2, z'
'-x+1/2, y+1/2, -z+1/2'
'-x, -y, -z'
'x, -y, z-1/2'
'-x+1/2, -y+1/2, -z'
'x+1/2, -y+1/2, z-1/2'

loop_
_atom_site_type_symbol
_atom_site_label
_atom_site_fract_x
_atom_site_fract_y
_atom_site_fract_z
_atom_site_U_iso_or_equiv
_atom_site_adp_type
_atom_site_calc_flag
_atom_site_occupancy
V V1 0.0000 0.84234(7) 0.7500 0.03574(16) Uani d 1
O O1 -0.02877(10) 0.7977(2) 0.65720(7) 0.0446(4) Uani d 1
O OW1 0.0000 0.5482(3) 0.7500 0.0707(9) Uani d 1
O O2 0.12736(10) 0.8022(2) 0.73095(7) 0.0477(4) Uani d 1
O O3 0.0000 1.0504(3) 0.7500 0.0583(7) Uani d 1
O O4 0.03921(12) 0.7053(3) 0.57518(8) 0.0618(5) Uani d 1
O O5 0.20402(11) 0.7168(3) 0.65270(8) 0.0604(5) Uani d 1
C C10 0.04062(15) 0.7502(3) 0.63017(10) 0.0424(5) Uani d 1
C C11 0.13301(15) 0.7551(3) 0.67444(11) 0.0430(5) Uani d 1
H HW1A -0.0389(16) 0.480(3) 0.7310(12) 0.072(9) Uiso d 1
O OW2 0.88723(13) 0.3042(3) 0.68686(11) 0.0639(5) Uani d 1
H HW2A 0.9136(14) 0.216(2) 0.7059(11) 0.056(8) Uiso d 1
H HW2B 0.8295(7) 0.290(3) 0.6839(15) 0.081(10) Uiso d 1
N N1 0.34041(15) 0.3258(3) 0.39759(9) 0.0522(5) Uani d 1
N N2 0.21437(16) 0.5684(3) 0.53481(11) 0.0596(6) Uani d 1
H H2 0.1881 0.6207 0.5634 0.071 Uiso calc 1
C C1 0.4371(2) 0.2774(4) 0.40787(15) 0.0690(8) Uani d 1
H H1A 0.4496 0.2154 0.4472 0.103 Uiso calc 1
H H1B 0.4743 0.3805 0.4095 0.103 Uiso calc 1
H H1C 0.4512 0.2046 0.3737 0.103 Uiso calc 1
C C2 0.2904(3) 0.2816(4) 0.33610(12) 0.0774(10) Uani d 1
H H2A 0.2329 0.2286 0.3420 0.116 Uiso calc 1
H H2B 0.3261 0.2017 0.3146 0.116 Uiso calc 1
H H2C 0.2792 0.3853 0.3112 0.116 Uiso calc 1
C C3 0.29925(15) 0.4045(3) 0.44227(10) 0.0387(5) Uani d 1
C C4 0.20526(16) 0.4499(4) 0.43279(12) 0.0520(6) Uani d 1
H H4 0.1699 0.4248 0.3945 0.062 Uiso calc 1
C C5 0.16691(18) 0.5297(4) 0.47941(14) 0.0609(7) Uani d 1
H H5 0.1050 0.5586 0.4725 0.073 Uiso calc 1
C C6 0.30270(19) 0.5261(4) 0.54591(12) 0.0558(7) Uani d 1
H H6 0.3352 0.5526 0.5851 0.067 Uiso calc 1
C C7 0.34650(15) 0.4462(3) 0.50226(10) 0.0463(5) Uani d 1
H H7 0.4083 0.4181 0.5116 0.056 Uiso calc 1

loop_
_atom_site_aniso_label
_atom_site_aniso_U_11
_atom_site_aniso_U_22
_atom_site_aniso_U_33
_atom_site_aniso_U_12
_atom_site_aniso_U_13
_atom_site_aniso_U_23
V1 0.0295(3) 0.0374(3) 0.0388(3) 0.000 -0.0018(2) 0.000
O1 0.0299(7) 0.0617(10) 0.0400(8) 0.0049(7) -0.0041(6) -0.0010(7)
OW1 0.0651(18) 0.0359(14) 0.098(2) 0.000 -0.0396(16) 0.000
O2 0.0287(7) 0.0703(12) 0.0423(8) -0.0025(7) -0.0032(7) -0.0066(8)
O3 0.0657(16) 0.0377(13) 0.0698(16) 0.000 0.0018(13) 0.000
O4 0.0446(10) 0.0979(15) 0.0415(9) 0.0084(10) -0.0004(8) -0.0118(9)
O5 0.0311(9) 0.0928(14) 0.0571(10) 0.0038(9) 0.0048(8) -0.0131(10)
C10 0.0340(12) 0.0502(14) 0.0414(12) 0.0018(10) -0.0016(9) 0.0011(11)
C11 0.0310(11) 0.0501(14) 0.0467(12) -0.0023(10) -0.0003(9) -0.0008(11)
OW2 0.0418(10) 0.0568(12) 0.0867(14) -0.0043(9) -0.0175(10) 0.0098(10)
N1 0.0532(12) 0.0595(13) 0.0433(10) 0.0013(11) 0.0041(9) -0.0075(9)
N2 0.0658(15) 0.0561(14) 0.0621(13) 0.0034(12) 0.0287(12) -0.0001(11)
C1 0.0564(17) 0.0740(19) 0.0806(19) 0.0109(15) 0.0245(15) -0.0059(16)
C2 0.105(3) 0.081(2) 0.0440(15) -0.010(2) 0.0019(16) -0.0155(14)
C3 0.0365(11) 0.0384(11) 0.0399(10) -0.0019(9) -0.0001(9) 0.0043(9)
C4 0.0416(13) 0.0595(16) 0.0517(13) 0.0012(12) -0.0068(11) 0.0096(12)
C5 0.0406(14) 0.0618(17) 0.0824(19) 0.0131(13) 0.0158(14) 0.0190(15)
C6 0.0608(17) 0.0625(17) 0.0440(12) -0.0085(14) 0.0067(12) -0.0042(12)
C7 0.0353(12) 0.0585(15) 0.0435(11) -0.0018(11) -0.0011(9) -0.0017(11)

loop_
_atom_type_symbol
_atom_type_description
_atom_type_scat_dispersion_real
_atom_type_scat_dispersion_imag
_atom_type_scat_source
C C 0.0033 0.0016 'International Tables Vol C Tables 4.2.6.8 and 6.1.1.4'
H H 0.0000 0.0000 'International Tables Vol C Tables 4.2.6.8 and 6.1.1.4'
N N 0.0061 0.0033 'International Tables Vol C Tables 4.2.6.8 and 6.1.1.4'
O O 0.0106 0.0060 'International Tables Vol C Tables 4.2.6.8 and 6.1.1.4'
V V 0.3005 0.5294 'International Tables Vol C Tables 4.2.6.8 and 6.1.1.4'

loop_
_geom_angle_atom_site_label_1
_geom_angle_atom_site_label_2
_geom_angle_atom_site_label_3
_geom_angle_site_symmetry_1
_geom_angle_site_symmetry_3
_geom_angle
O3 V1 O2 . 2_556 98.94(6)
O3 V1 O2 . . 98.94(6)
O2 V1 O2 2_556 . 162.13(11)
O3 V1 O1 . . 99.90(5)
O2 V1 O1 2_556 . 95.01(6)
O2 V1 O1 . . 81.91(6)
O3 V1 O1 . 2_556 99.90(5)
O2 V1 O1 2_556 2_556 81.91(6)
O2 V1 O1 . 2_556 95.01(6)
O1 V1 O1 . 2_556 160.21(10)
O3 V1 OW1 . . 180.0
O2 V1 OW1 2_556 . 81.06(6)
O2 V1 OW1 . . 81.06(6)
O1 V1 OW1 . . 80.10(5)
O1 V1 OW1 2_556 . 80.10(5)
C10 O1 V1 . . 114.24(13)
V1 OW1 HW1A . . 128.7(19)
C11 O2 V1 . . 114.38(14)
O4 C10 O1 . . 126.3(2)
O4 C10 C11 . . 119.9(2)
O1 C10 C11 . . 113.77(19)
O5 C11 O2 . . 125.8(2)
O5 C11 C10 . . 118.9(2)
O2 C11 C10 . . 115.2(2)
HW2A OW2 HW2B . . 108.9(15)
C3 N1 C1 . . 121.9(2)
C3 N1 C2 . . 121.5(2)
C1 N1 C2 . . 116.5(2)
C5 N2 C6 . . 119.7(2)
C5 N2 H2 . . 120.2
C6 N2 H2 . . 120.2
N1 C1 H1A . . 109.5
N1 C1 H1B . . 109.5
H1A C1 H1B . . 109.5
N1 C1 H1C . . 109.5
H1A C1 H1C . . 109.5
H1B C1 H1C . . 109.5
N1 C2 H2A . . 109.5
N1 C2 H2B . . 109.5
H2A C2 H2B . . 109.5
N1 C2 H2C . . 109.5
H2A C2 H2C . . 109.5
H2B C2 H2C . . 109.5
N1 C3 C7 . . 122.2(2)
N1 C3 C4 . . 122.1(2)
C7 C3 C4 . . 115.7(2)
C5 C4 C3 . . 119.8(2)
C5 C4 H4 . . 120.1
C3 C4 H4 . . 120.1
N2 C5 C4 . . 122.4(2)
N2 C5 H5 . . 118.8
C4 C5 H5 . . 118.8
N2 C6 C7 . . 122.0(2)
N2 C6 H6 . . 119.0
C7 C6 H6 . . 119.0
C6 C7 C3 . . 120.4(2)
C6 C7 H7 . . 119.8
C3 C7 H7 . . 119.8

loop_
_geom_bond_atom_site_label_1
_geom_bond_atom_site_label_2
_geom_bond_site_symmetry_2
_geom_bond_distance
_geom_bond_publ_flag
V1 O3 1_555 1.600(3) y
V1 O2 2_556 1.986(2) y
V1 O2 1_555 1.986(2) y
V1 O1 1_555 1.9970(10) y
V1 O1 2_556 1.9970(10) y
V1 OW1 1_555 2.262(3) y
O1 C10 . 1.284(3) ?
OW1 HW1A . 0.842(10) ?
O2 C11 . 1.268(3) ?
O4 C10 . 1.218(3) ?
O5 C11 . 1.228(3) ?
C10 C11 . 1.552(3) ?
OW2 HW2A . 0.855(9) ?
OW2 HW2B . 0.848(10) ?
N1 C3 . 1.334(3) ?
N1 C1 . 1.458(3) ?
N1 C2 . 1.458(3) ?
N2 C5 . 1.326(3) ?
N2 C6 . 1.329(3) ?
N2 H2 . 0.8600 ?
C1 H1A . 0.9600 ?
C1 H1B . 0.9600 ?
C1 H1C . 0.9600 ?
C2 H2A . 0.9600 ?
C2 H2B . 0.9600 ?
C2 H2C . 0.9600 ?
C3 C7 . 1.411(3) ?
C3 C4 . 1.413(3) ?
C4 C5 . 1.348(4) ?
C4 H4 . 0.9300 ?
C5 H5 . 0.9300 ?
C6 C7 . 1.343(3) ?
C6 H6 . 0.9300 ?
C7 H7 . 0.9300 ?

loop_
_geom_hbond_atom_site_label_D
_geom_hbond_atom_site_label_H
_geom_hbond_atom_site_label_A
_geom_hbond_site_symmetry_D
_geom_hbond_site_symmetry_H
_geom_hbond_site_symmetry_A
_geom_hbond_distance_DH
_geom_hbond_distance_HA
_geom_hbond_distance_DA
_geom_hbond_angle_DHA
_geom_hbond_publ_flag
OW1 HW1A OW2 1_555 1_555 1_455 0.842(10) 1.904(11) 2.740(3) 172(3) y
OW2 HW2A O3 1_555 1_555 1_645 0.855(9) 1.954(10) 2.792(3) 166(2) y
OW2 HW2B O5 1_555 1_555 3_545 0.848(10) 1.962(14) 2.779(2) 161(3) y
N2 H2 O4 1_555 1_555 1_555 0.86 2.32 3.002(3) 135.9 y
N2 H2 O5 1_555 1_555 1_555 0.86 2.02 2.777(3) 145.7 y

loop_
_geom_torsion_atom_site_label_1
_geom_torsion_atom_site_label_2
_geom_torsion_atom_site_label_3
_geom_torsion_atom_site_label_4
_geom_torsion
V1 O1 C10 O4 175.1(2)
V1 O1 C10 C11 -5.5(2)
V1 O2 C11 O5 -177.1(2)
V1 O2 C11 C10 4.0(3)
O4 C10 C11 O5 1.5(4)
O1 C10 C11 O5 -178.0(2)
O4 C10 C11 O2 -179.5(2)
O1 C10 C11 O2 1.1(3)
C1 N1 C3 C7 0.1(4)
C2 N1 C3 C7 179.2(2)
C1 N1 C3 C4 -179.3(2)
C2 N1 C3 C4 -0.2(4)
N1 C3 C4 C5 -179.8(2)
C7 C3 C4 C5 0.8(4)
C6 N2 C5 C4 -0.9(4)
C3 C4 C5 N2 0.1(4)
C5 N2 C6 C7 0.8(4)
N2 C6 C7 C3 0.1(4)
N1 C3 C7 C6 179.7(2)
C4 C3 C7 C6 -0.9(4)

_cod_database_fobs_code 2241732
